data_7132315
loop_
_publ_author_name
'Wang, Hai-Ping'
'Eichh&#xf6;fer, Andreas'
'Gu, Zhi-Gang'
'Gruber, Nathalie'
'Stadler, Adrian-Mihail'

_publ_section_title
;
 Anion-encapsulating, discrete prism and extended frusta, from
 trimetallated triangular macrocycles and linkers.
;
_journal_name_full 'Chemical communications (Cambridge, England)'
_journal_paper_doi 10.1039/d3cc00137g
_journal_year 2023
_chemical_formula_moiety '2(C67 H66 F12 N24 O12 Pb3 S4), F6 P [+ solvent]'
_chemical_formula_sum 'C134 H132 F30 N48 O24 P Pb6 S8 en lv so t'
_chemical_formula_weight 4899.46
_space_group_crystal_system trigonal
_space_group_IT_number 148
_space_group_name_Hall '-R 3'
_space_group_name_H-M_alt 'R -3 :H'
_atom_sites_solution_hydrogens geom
_audit_creation_method SHELXL-2018/3
_audit_update_record
;
2023-09-07 deposited with the CCDC.	2023-11-07 downloaded from the CCDC.
;
_cell_angle_alpha 90
_cell_angle_beta 90
_cell_angle_gamma 120
_cell_formula_units_Z 3
_cell_length_a 21.1133(6)
_cell_length_b 21.1133(6)
_cell_length_c 51.250(3)
_cell_measurement_reflns_used 9800
_cell_measurement_temperature 120(2)
_cell_measurement_theta_max 27.74
_cell_measurement_theta_min 2.27
_cell_volume 19785.0(14)
_computing_cell_refinement 'Bruker SAINT'
_computing_data_collection 'Bruker APEX3'
_computing_data_reduction 'Bruker SAINT'
_computing_molecular_graphics 'Bruker SHELXTL'
_computing_publication_material 'Bruker SHELXTL'
_computing_structure_refinement 'SHELXL-2018/3 (Sheldrick, 2018)'
_computing_structure_solution 'SHELXT 2018/2 (Sheldrick, 2018)'
_diffrn_ambient_temperature 120(2)
_diffrn_measured_fraction_theta_full 0.999
_diffrn_measured_fraction_theta_max 0.995
_diffrn_measurement_device_type 'Bruker PHOTON-III CPAD'
_diffrn_measurement_method '\f and \w shuterless scans'
_diffrn_radiation_type MoK\a
_diffrn_radiation_wavelength 0.71073
_diffrn_reflns_av_R_equivalents 0.0421
_diffrn_reflns_av_unetI/netI 0.0208
_diffrn_reflns_Laue_measured_fraction_full 0.999
_diffrn_reflns_Laue_measured_fraction_max 0.995
_diffrn_reflns_limit_h_max 27
_diffrn_reflns_limit_h_min -27
_diffrn_reflns_limit_k_max 27
_diffrn_reflns_limit_k_min -27
_diffrn_reflns_limit_l_max 67
_diffrn_reflns_limit_l_min -67
_diffrn_reflns_number 117507
_diffrn_reflns_point_group_measured_fraction_full 0.999
_diffrn_reflns_point_group_measured_fraction_max 0.995
_diffrn_reflns_theta_full 25.242
_diffrn_reflns_theta_max 27.947
_diffrn_reflns_theta_min 1.929
_diffrn_source 'Mo-ImuS 3.0 microfocus tube'
_exptl_absorpt_coefficient_mu 3.957
_exptl_absorpt_correction_T_max 0.7456
_exptl_absorpt_correction_T_min 0.5895
_exptl_absorpt_correction_type multi-scan
_exptl_absorpt_process_details sadabs
_exptl_crystal_colour yellow
_exptl_crystal_density_diffrn 1.234
_exptl_crystal_density_meas ?
_exptl_crystal_description block
_exptl_crystal_F_000 7107
_exptl_crystal_size_max 0.180
_exptl_crystal_size_mid 0.150
_exptl_crystal_size_min 0.140
_refine_diff_density_max 2.522
_refine_diff_density_min -1.211
_refine_diff_density_rms 0.107
_refine_ls_extinction_method none
_refine_ls_goodness_of_fit_ref 1.024
_refine_ls_hydrogen_treatment constr
_refine_ls_matrix_type full
_refine_ls_number_parameters 370
_refine_ls_number_reflns 10519
_refine_ls_number_restraints 35
_refine_ls_restrained_S_all 1.053
_refine_ls_R_factor_all 0.0486
_refine_ls_R_factor_gt 0.0395
_refine_ls_shift/su_max 0.002
_refine_ls_shift/su_mean 0.004
_refine_ls_structure_factor_coef Fsqd
_refine_ls_weighting_details 'w=1/[\s^2^(Fo^2^)+(0.0649P)^2^+121.8275P] where P=(Fo^2^+2Fc^2^)/3'
_refine_ls_weighting_scheme calc
_refine_ls_wR_factor_gt 0.1097
_refine_ls_wR_factor_ref 0.1158
_reflns_Friedel_coverage 0.000
_reflns_number_gt 8716
_reflns_number_total 10519
_reflns_threshold_expression 'I > 2\s(I)'
_cod_data_source_file d3cc00137g2.cif
_cod_data_source_block 2PF6
_cod_depositor_comments
;
The following automatic conversions were performed:

data item '_exptl_crystal_density_meas' value 'none' was changed to
'?' -- the value is perceived as not measured.

Automatic conversion script
Id: cif_fix_values 8170 2020-07-09 18:12:32Z antanas 
;
_cod_original_cell_volume 19784.9(15)
_cod_original_formula_sum 'C134 H132 F30 N48 O24 P Pb6 S8,solvent'
_cod_database_code 7132315
_shelx_shelxl_version_number 2018/3
_shelx_space_group_comment
;
The symmetry employed for this shelxl refinement is uniquely defined
by the following loop, which should always be used as a source of
symmetry information in preference to the above space-group names.
They are only intended as comments.
;
_shelx_estimated_absorpt_t_min 0.536
_shelx_estimated_absorpt_t_max 0.607

loop_
_space_group_symop_operation_xyz
'x, y, z'
'-y, x-y, z'
'-x+y, -x, z'
'x+2/3, y+1/3, z+1/3'
'-y+2/3, x-y+1/3, z+1/3'
'-x+y+2/3, -x+1/3, z+1/3'
'x+1/3, y+2/3, z+2/3'
'-y+1/3, x-y+2/3, z+2/3'
'-x+y+1/3, -x+2/3, z+2/3'
'-x, -y, -z'
'y, -x+y, -z'
'x-y, x, -z'
'-x+2/3, -y+1/3, -z+1/3'
'y+2/3, -x+y+1/3, -z+1/3'
'x-y+2/3, x+1/3, -z+1/3'
'-x+1/3, -y+2/3, -z+2/3'
'y+1/3, -x+y+2/3, -z+2/3'
'x-y+1/3, x+2/3, -z+2/3'

loop_
_atom_site_label
_atom_site_type_symbol
_atom_site_fract_x
_atom_site_fract_y
_atom_site_fract_z
_atom_site_U_iso_or_equiv
_atom_site_adp_type
_atom_site_occupancy
_atom_site_site_symmetry_order
_atom_site_calc_flag
_atom_site_refinement_flags_posn
_atom_site_refinement_flags_adp
_atom_site_refinement_flags_occupancy
_atom_site_disorder_assembly
_atom_site_disorder_group
Pb1 Pb 0.49479(2) 0.61722(2) 0.37138(2) 0.03803(7) Uani 1 1 d . . . . .
N1 N 0.5993(2) 0.5854(2) 0.36997(8) 0.0461(9) Uani 1 1 d . . . . .
C1 C 0.6673(3) 0.6402(3) 0.36472(11) 0.0503(12) Uani 1 1 d . . . . .
C2 C 0.7249(3) 0.6268(4) 0.35917(13) 0.0623(15) Uani 1 1 d . . . . .
H2 H 0.772591 0.665829 0.355296 0.075 Uiso 1 1 calc R U . . .
C3 C 0.7100(3) 0.5554(3) 0.35953(15) 0.0667(17) Uani 1 1 d . . . . .
H3 H 0.748157 0.544921 0.356244 0.080 Uiso 1 1 calc R U . . .
C4 C 0.6405(3) 0.4991(3) 0.36459(13) 0.0584(14) Uani 1 1 d . . . . .
H4 H 0.629754 0.449675 0.364498 0.070 Uiso 1 1 calc R U . . .
C5 C 0.5860(3) 0.5166(3) 0.36987(11) 0.0483(11) Uani 1 1 d . . . . .
C6 C 0.5105(3) 0.4580(3) 0.37656(11) 0.0492(11) Uani 1 1 d . . . . .
C7 C 0.4919(3) 0.3792(3) 0.37575(15) 0.0617(15) Uani 1 1 d . . . . .
H7A H 0.510806 0.367909 0.391460 0.093 Uiso 1 1 calc R U . . .
H7B H 0.514113 0.371053 0.360262 0.093 Uiso 1 1 calc R U . . .
H7C H 0.438677 0.347476 0.374986 0.093 Uiso 1 1 calc R U . . .
N2 N 0.4654(2) 0.4805(2) 0.38246(9) 0.0478(9) Uani 1 1 d . . . . .
N3 N 0.3972(2) 0.4286(2) 0.39180(9) 0.0499(10) Uani 1 1 d . . . . .
C8 C 0.3921(3) 0.3835(3) 0.41460(12) 0.0575(14) Uani 1 1 d . . . . .
H8A H 0.361391 0.387774 0.428016 0.086 Uiso 1 1 calc R U . . .
H8B H 0.441153 0.400524 0.421664 0.086 Uiso 1 1 calc R U . . .
H8C H 0.370429 0.332254 0.409230 0.086 Uiso 1 1 calc R U . . .
C9 C 0.3401(3) 0.4395(3) 0.38573(11) 0.0475(11) Uani 1 1 d . . . . .
N4 N 0.3556(2) 0.5002(2) 0.37175(9) 0.0464(9) Uani 1 1 d . . . . .
C10 C 0.2979(3) 0.5068(3) 0.36578(10) 0.0456(11) Uani 1 1 d . . . . .
H10 H 0.308356 0.550495 0.356938 0.055 Uiso 1 1 calc R U . . .
N5 N 0.2282(2) 0.4609(2) 0.37047(8) 0.0440(9) Uani 1 1 d . . . . .
C11 C 0.2138(3) 0.3998(3) 0.38422(12) 0.0495(12) Uani 1 1 d . . . . .
C12 C 0.2698(3) 0.3885(3) 0.39283(13) 0.0576(14) Uani 1 1 d . . . . .
H12 H 0.259991 0.347237 0.403186 0.069 Uiso 1 1 calc R U . . .
N6 N 0.1429(2) 0.3485(2) 0.38743(12) 0.0619(13) Uani 1 1 d . . . . .
C13 C 0.1217(3) 0.2914(4) 0.4073(2) 0.103(3) Uani 1 1 d . . . . .
H13A H 0.122400 0.249222 0.399614 0.154 Uiso 1 1 calc R U . . .
H13B H 0.072320 0.276300 0.413572 0.154 Uiso 1 1 calc R U . . .
H13C H 0.156218 0.310494 0.421873 0.154 Uiso 1 1 calc R U . . .
N7 N 0.0903(2) 0.3678(2) 0.38026(9) 0.0494(10) Uani 1 1 d . . . . .
C14 C 0.0345(3) 0.3180(3) 0.36790(13) 0.0585(14) Uani 1 1 d . . . . .
C15 C 0.0261(4) 0.2478(4) 0.3577(2) 0.099(3) Uani 1 1 d . . . . .
H15A H 0.073431 0.256180 0.351260 0.148 Uiso 1 1 calc R U . . .
H15B H -0.009380 0.229975 0.343326 0.148 Uiso 1 1 calc R U . . .
H15C H 0.008768 0.211374 0.371666 0.148 Uiso 1 1 calc R U . . .
N8 N 0.5056(3) 0.6050(3) 0.41898(9) 0.0577(11) Uani 1 1 d . . . . .
C16 C 0.5680(5) 0.6165(4) 0.42971(12) 0.0759(19) Uani 1 1 d . . . . .
H16 H 0.611974 0.644884 0.420182 0.091 Uiso 1 1 calc R U . . .
C17 C 0.5728(6) 0.5900(5) 0.45365(14) 0.094(3) Uani 1 1 d . . . . .
H17 H 0.619080 0.600436 0.460220 0.113 Uiso 1 1 calc R U . . .
C18 C 0.5113(7) 0.5489(5) 0.46795(14) 0.099(3) Uani 1 1 d . . . . .
C19 C 0.4466(5) 0.5376(4) 0.45748(14) 0.089(3) Uani 1 1 d . . . . .
H19 H 0.402568 0.510155 0.467076 0.106 Uiso 1 1 calc R U . . .
C20 C 0.4439(4) 0.5658(3) 0.43286(12) 0.0661(16) Uani 1 1 d . . . . .
H20 H 0.398366 0.557206 0.426049 0.079 Uiso 1 1 calc R U . . .
C21 C 0.5268(5) 0.5241(4) 0.49286(16) 0.123(4) Uani 1 1 d D . . . .
H21 H 0.575923 0.543389 0.498506 0.148 Uiso 1 1 calc R U . . .
S1 S 0.53117(11) 0.61556(14) 0.30254(4) 0.1067(8) Uani 1 1 d D . . . .
O1 O 0.4912(3) 0.5606(2) 0.32146(9) 0.0768(13) Uani 1 1 d . U . . .
O2 O 0.5825(5) 0.6794(4) 0.31574(15) 0.200(5) Uani 1 1 d . U . . .
O3 O 0.5585(5) 0.5775(7) 0.28423(17) 0.233(5) Uani 1 1 d . U . . .
C22 C 0.4872(10) 0.6321(11) 0.2774(3) 0.183 Uiso 0.5 1 d D U P A 1
F1 F 0.5407(8) 0.6589(9) 0.2606(3) 0.183 Uiso 0.5 1 d D U P A 1
F2 F 0.4323(9) 0.5628(8) 0.2728(4) 0.183 Uiso 0.5 1 d D U P A 1
F3 F 0.4544(9) 0.6737(9) 0.2820(4) 0.183 Uiso 0.5 1 d D U P A 1
C22A C 0.4597(9) 0.6362(12) 0.2991(4) 0.183 Uiso 0.5 1 d D U P A 2
F2A F 0.4108(9) 0.6369(9) 0.3176(3) 0.183 Uiso 0.5 1 d D U P A 2
F1A F 0.4065(10) 0.5847(8) 0.2809(3) 0.183 Uiso 0.5 1 d D U P A 2
F3A F 0.4816(9) 0.7031(8) 0.2865(4) 0.183 Uiso 0.5 1 d D U P A 2
O4 O 0.3895(2) 0.6495(2) 0.39700(8) 0.0572(9) Uani 1 1 d . . . . .
S2 S 0.333333 0.666667 0.40345(5) 0.0506(5) Uani 1 3 d DS T P . .
C23 C 0.333333 0.666667 0.43830(15) 0.068(3) Uani 1 3 d DS T P . .
F4 F 0.3997(2) 0.7111(2) 0.44854(7) 0.0846(12) Uani 1 1 d . . . . .
P1 P 0.666667 0.333333 0.333333 0.0442(7) Uani 1 6 d S T P . .
F5 F 0.71851(16) 0.40185(16) 0.35111(9) 0.0689(10) Uani 1 1 d . . . . .

loop_
_atom_site_aniso_label
_atom_site_aniso_U_11
_atom_site_aniso_U_22
_atom_site_aniso_U_33
_atom_site_aniso_U_23
_atom_site_aniso_U_13
_atom_site_aniso_U_12
Pb1 0.03534(10) 0.03550(10) 0.04669(11) 0.00687(6) 0.00618(6) 0.02029(7)
N1 0.042(2) 0.048(2) 0.053(2) 0.0104(18) 0.0089(17) 0.0261(18)
C1 0.036(2) 0.052(3) 0.064(3) 0.011(2) 0.009(2) 0.023(2)
C2 0.040(3) 0.070(4) 0.084(4) 0.004(3) 0.014(3) 0.032(3)
C3 0.049(3) 0.068(4) 0.097(5) -0.002(3) 0.010(3) 0.040(3)
C4 0.043(3) 0.058(3) 0.086(4) 0.000(3) 0.008(3) 0.034(3)
C5 0.043(3) 0.046(3) 0.062(3) 0.001(2) 0.005(2) 0.027(2)
C6 0.041(2) 0.045(3) 0.069(3) 0.005(2) 0.006(2) 0.028(2)
C7 0.055(3) 0.044(3) 0.096(5) 0.001(3) 0.008(3) 0.033(3)
N2 0.038(2) 0.039(2) 0.069(3) 0.0061(19) 0.0107(19) 0.0221(17)
N3 0.037(2) 0.037(2) 0.079(3) 0.0145(19) 0.0133(19) 0.0209(17)
C8 0.052(3) 0.044(3) 0.082(4) 0.019(3) 0.013(3) 0.028(2)
C9 0.042(2) 0.036(2) 0.070(3) 0.008(2) 0.011(2) 0.023(2)
N4 0.037(2) 0.040(2) 0.066(3) 0.0096(18) 0.0139(18) 0.0221(17)
C10 0.041(2) 0.042(2) 0.057(3) 0.008(2) 0.011(2) 0.023(2)
N5 0.038(2) 0.0358(19) 0.060(2) 0.0025(17) 0.0114(17) 0.0205(16)
C11 0.038(2) 0.034(2) 0.079(4) 0.005(2) 0.013(2) 0.0191(19)
C12 0.040(3) 0.039(2) 0.098(4) 0.017(3) 0.018(3) 0.024(2)
N6 0.038(2) 0.038(2) 0.111(4) 0.015(2) 0.019(2) 0.0198(18)
C13 0.043(3) 0.065(4) 0.196(9) 0.073(5) 0.031(4) 0.025(3)
N7 0.0325(19) 0.038(2) 0.075(3) 0.0039(19) 0.0126(19) 0.0163(17)
C14 0.045(3) 0.034(2) 0.086(4) -0.006(2) 0.015(3) 0.012(2)
C15 0.063(4) 0.050(4) 0.180(9) -0.040(5) 0.008(5) 0.025(3)
N8 0.077(3) 0.057(3) 0.051(2) 0.012(2) 0.007(2) 0.042(3)
C16 0.105(5) 0.100(5) 0.058(3) 0.009(3) -0.005(3) 0.077(5)
C17 0.160(8) 0.118(6) 0.053(4) 0.007(4) -0.005(5) 0.106(7)
C18 0.198(10) 0.103(6) 0.050(4) -0.001(4) -0.016(5) 0.116(7)
C19 0.144(7) 0.052(4) 0.063(4) 0.021(3) 0.040(5) 0.044(4)
C20 0.093(5) 0.061(3) 0.052(3) 0.011(3) 0.013(3) 0.045(3)
C21 0.230(14) 0.104(7) 0.070(5) 0.006(4) 0.008(6) 0.110(9)
S1 0.0599(10) 0.1128(17) 0.0729(11) 0.0069(11) -0.0011(9) -0.0128(10)
O1 0.100(3) 0.041(2) 0.072(3) -0.0120(19) 0.005(2) 0.023(2)
O2 0.180(7) 0.130(6) 0.105(5) 0.045(4) -0.056(5) -0.061(5)
O3 0.113(5) 0.383(11) 0.126(6) -0.090(7) 0.020(5) 0.067(6)
O4 0.051(2) 0.059(2) 0.068(2) 0.0156(18) 0.0130(18) 0.0325(18)
S2 0.0488(7) 0.0488(7) 0.0542(12) 0.000 0.000 0.0244(4)
C23 0.071(4) 0.071(4) 0.061(6) 0.000 0.000 0.036(2)
F4 0.079(3) 0.097(3) 0.066(2) 0.003(2) -0.0215(19) 0.035(2)
P1 0.0199(7) 0.0199(7) 0.093(2) 0.000 0.000 0.0100(3)
F5 0.0377(15) 0.0368(15) 0.130(3) -0.0223(17) -0.0159(17) 0.0168(13)

loop_
_atom_type_symbol
_atom_type_description
_atom_type_scat_dispersion_real
_atom_type_scat_dispersion_imag
_atom_type_scat_source
C C 0.0033 0.0016 'International Tables Vol C Tables 4.2.6.8 and 6.1.1.4'
H H 0.0000 0.0000 'International Tables Vol C Tables 4.2.6.8 and 6.1.1.4'
F F 0.0171 0.0103 'International Tables Vol C Tables 4.2.6.8 and 6.1.1.4'
N N 0.0061 0.0033 'International Tables Vol C Tables 4.2.6.8 and 6.1.1.4'
O O 0.0106 0.0060 'International Tables Vol C Tables 4.2.6.8 and 6.1.1.4'
Pb Pb -3.3944 10.1111 'International Tables Vol C Tables 4.2.6.8 and 6.1.1.4'
S S 0.1246 0.1234 'International Tables Vol C Tables 4.2.6.8 and 6.1.1.4'
P P 0.1023 0.0942 'International Tables Vol C Tables 4.2.6.8 and 6.1.1.4'

loop_
_geom_angle_atom_site_label_1
_geom_angle_atom_site_label_2
_geom_angle_atom_site_label_3
_geom_angle
_geom_angle_site_symmetry_1
_geom_angle_site_symmetry_3
_geom_angle_publ_flag
N8 Pb1 N1 82.33(15) . . ?
N8 Pb1 N7 78.48(16) . 2_665 ?
N1 Pb1 N7 60.79(13) . 2_665 ?
N8 Pb1 N2 70.38(15) . . ?
N1 Pb1 N2 60.06(12) . . ?
N7 Pb1 N2 115.41(12) 2_665 . ?
N8 Pb1 N4 90.71(15) . . ?
N1 Pb1 N4 115.65(12) . . ?
N7 Pb1 N4 168.90(13) 2_665 . ?
N2 Pb1 N4 57.50(12) . . ?
C5 N1 C1 119.3(4) . . ?
C5 N1 Pb1 122.4(3) . . ?
C1 N1 Pb1 117.3(3) . . ?
N1 C1 C2 121.6(5) . . ?
N1 C1 C14 117.7(4) . 2_665 ?
C2 C1 C14 120.4(5) . 2_665 ?
C3 C2 C1 118.0(5) . . ?
C3 C2 H2 121.0 . . ?
C1 C2 H2 121.0 . . ?
C4 C3 C2 120.6(5) . . ?
C4 C3 H3 119.7 . . ?
C2 C3 H3 119.7 . . ?
C3 C4 C5 118.1(5) . . ?
C3 C4 H4 120.9 . . ?
C5 C4 H4 121.0 . . ?
N1 C5 C4 122.3(5) . . ?
N1 C5 C6 117.3(4) . . ?
C4 C5 C6 120.3(5) . . ?
N2 C6 C5 115.3(4) . . ?
N2 C6 C7 125.3(5) . . ?
C5 C6 C7 119.4(4) . . ?
C6 C7 H7A 109.5 . . ?
C6 C7 H7B 109.4 . . ?
H7A C7 H7B 109.5 . . ?
C6 C7 H7C 109.5 . . ?
H7A C7 H7C 109.5 . . ?
H7B C7 H7C 109.5 . . ?
C6 N2 N3 117.1(4) . . ?
C6 N2 Pb1 121.8(3) . . ?
N3 N2 Pb1 120.7(3) . . ?
C9 N3 N2 116.2(4) . . ?
C9 N3 C8 120.1(4) . . ?
N2 N3 C8 119.6(4) . . ?
N3 C8 H8A 109.4 . . ?
N3 C8 H8B 109.5 . . ?
H8A C8 H8B 109.5 . . ?
N3 C8 H8C 109.5 . . ?
H8A C8 H8C 109.5 . . ?
H8B C8 H8C 109.5 . . ?
N4 C9 N3 117.5(4) . . ?
N4 C9 C12 122.3(5) . . ?
N3 C9 C12 120.1(4) . . ?
C10 N4 C9 114.8(4) . . ?
C10 N4 Pb1 122.1(3) . . ?
C9 N4 Pb1 119.9(3) . . ?
N5 C10 N4 128.8(5) . . ?
N5 C10 H10 115.6 . . ?
N4 C10 H10 115.6 . . ?
C10 N5 C11 115.3(4) . . ?
N6 C11 N5 117.0(5) . . ?
N6 C11 C12 121.4(5) . . ?
N5 C11 C12 121.4(4) . . ?
C9 C12 C11 117.3(5) . . ?
C9 C12 H12 121.4 . . ?
C11 C12 H12 121.4 . . ?
C11 N6 N7 117.1(4) . . ?
C11 N6 C13 120.3(5) . . ?
N7 N6 C13 117.3(4) . . ?
N6 C13 H13A 109.4 . . ?
N6 C13 H13B 109.4 . . ?
H13A C13 H13B 109.5 . . ?
N6 C13 H13C 109.6 . . ?
H13A C13 H13C 109.5 . . ?
H13B C13 H13C 109.5 . . ?
C14 N7 N6 115.1(4) . . ?
C14 N7 Pb1 115.8(4) . 3_565 ?
N6 N7 Pb1 123.4(3) . 3_565 ?
N7 C14 C1 114.9(4) . 3_565 ?
N7 C14 C15 126.1(6) . . ?
C1 C14 C15 118.9(5) 3_565 . ?
C14 C15 H15A 109.4 . . ?
C14 C15 H15B 109.5 . . ?
H15A C15 H15B 109.5 . . ?
C14 C15 H15C 109.5 . . ?
H15A C15 H15C 109.5 . . ?
H15B C15 H15C 109.5 . . ?
C16 N8 C20 117.4(5) . . ?
C16 N8 Pb1 121.4(4) . . ?
C20 N8 Pb1 118.3(4) . . ?
N8 C16 C17 124.1(8) . . ?
N8 C16 H16 117.9 . . ?
C17 C16 H16 117.9 . . ?
C18 C17 C16 120.1(9) . . ?
C18 C17 H17 119.9 . . ?
C16 C17 H17 120.0 . . ?
C17 C18 C19 116.7(6) . . ?
C17 C18 C21 112.5(9) . . ?
C19 C18 C21 130.8(9) . . ?
C18 C19 C20 121.6(8) . . ?
C18 C19 H19 119.3 . . ?
C20 C19 H19 119.1 . . ?
N8 C20 C19 120.1(7) . . ?
N8 C20 H20 119.9 . . ?
C19 C20 H20 120.0 . . ?
C21 C21 C18 120.1(13) 10_666 . ?
C21 C21 H21 120.0 10_666 . ?
C18 C21 H21 119.9 . . ?
O2 S1 O1 108.1(4) . . ?
O2 S1 O3 119.1(6) . . ?
O1 S1 O3 102.5(5) . . ?
O2 S1 C22 113.6(8) . . ?
O1 S1 C22 121.1(7) . . ?
O3 S1 C22 91.7(8) . . ?
O2 S1 C22A 98.9(9) . . ?
O1 S1 C22A 92.1(8) . . ?
O3 S1 C22A 131.3(8) . . ?
F1 C22 F2 116.4(17) . . ?
F1 C22 F3 116.0(15) . . ?
F2 C22 F3 106.5(13) . . ?
F1 C22 S1 98.2(11) . . ?
F2 C22 S1 99.6(13) . . ?
F3 C22 S1 119.5(16) . . ?
F3A C22A F2A 100.0(12) . . ?
F3A C22A F1A 101.6(14) . . ?
F2A C22A F1A 98.3(12) . . ?
F3A C22A S1 113.6(14) . . ?
F2A C22A S1 130.7(16) . . ?
F1A C22A S1 108.4(13) . . ?
O4 S2 O4 114.90(14) 2_665 3_565 ?
O4 S2 O4 114.90(14) 2_665 . ?
O4 S2 O4 114.90(14) 3_565 . ?
O4 S2 C23 103.26(18) 2_665 . ?
O4 S2 C23 103.26(18) 3_565 . ?
O4 S2 C23 103.27(18) . . ?
F4 C23 F4 105.7(4) 2_665 3_565 ?
F4 C23 F4 105.7(4) 2_665 . ?
F4 C23 F4 105.7(4) 3_565 . ?
F4 C23 S2 113.0(4) 2_665 . ?
F4 C23 S2 113.0(4) 3_565 . ?
F4 C23 S2 113.0(4) . . ?
F5 P1 F5 180.0 3_665 18_545 ?
F5 P1 F5 90.5(2) 3_665 2_655 ?
F5 P1 F5 89.5(2) 18_545 2_655 ?
F5 P1 F5 90.5(2) 3_665 . ?
F5 P1 F5 89.5(2) 18_545 . ?
F5 P1 F5 90.5(2) 2_655 . ?
F5 P1 F5 89.5(2) 3_665 16_655 ?
F5 P1 F5 90.5(2) 18_545 16_655 ?
F5 P1 F5 89.5(2) 2_655 16_655 ?
F5 P1 F5 180.0 . 16_655 ?
F5 P1 F5 89.5(2) 3_665 17 ?
F5 P1 F5 90.5(2) 18_545 17 ?
F5 P1 F5 180.0(3) 2_655 17 ?
F5 P1 F5 89.5(2) . 17 ?
F5 P1 F5 90.5(2) 16_655 17 ?

loop_
_geom_bond_atom_site_label_1
_geom_bond_atom_site_label_2
_geom_bond_distance
_geom_bond_site_symmetry_2
_geom_bond_publ_flag
Pb1 N8 2.476(5) . ?
Pb1 N1 2.610(4) . ?
Pb1 N7 2.667(4) 2_665 ?
Pb1 N2 2.693(4) . ?
Pb1 N4 2.735(4) . ?
N1 C5 1.334(6) . ?
N1 C1 1.346(6) . ?
C1 C2 1.409(7) . ?
C1 C14 1.490(8) 2_665 ?
C2 C3 1.379(9) . ?
C2 H2 0.9500 . ?
C3 C4 1.374(8) . ?
C3 H3 0.9500 . ?
C4 C5 1.400(7) . ?
C4 H4 0.9500 . ?
C5 C6 1.489(7) . ?
C6 N2 1.295(6) . ?
C6 C7 1.506(7) . ?
C7 H7A 0.9800 . ?
C7 H7B 0.9800 . ?
C7 H7C 0.9800 . ?
N2 N3 1.388(5) . ?
N3 C9 1.370(6) . ?
N3 C8 1.477(7) . ?
C8 H8A 0.9800 . ?
C8 H8B 0.9800 . ?
C8 H8C 0.9800 . ?
C9 N4 1.358(6) . ?
C9 C12 1.378(7) . ?
N4 C10 1.328(6) . ?
C10 N5 1.319(6) . ?
C10 H10 0.9500 . ?
N5 C11 1.363(6) . ?
C11 N6 1.350(6) . ?
C11 C12 1.390(7) . ?
C12 H12 0.9500 . ?
N6 N7 1.408(6) . ?
N6 C13 1.466(8) . ?
C13 H13A 0.9800 . ?
C13 H13B 0.9800 . ?
C13 H13C 0.9800 . ?
N7 C14 1.286(7) . ?
C14 C15 1.496(8) . ?
C15 H15A 0.9800 . ?
C15 H15B 0.9800 . ?
C15 H15C 0.9800 . ?
N8 C16 1.333(8) . ?
N8 C20 1.346(8) . ?
C16 C17 1.373(9) . ?
C16 H16 0.9500 . ?
C17 C18 1.360(13) . ?
C17 H17 0.9500 . ?
C18 C19 1.375(13) . ?
C18 C21 1.477(11) . ?
C19 C20 1.408(9) . ?
C19 H19 0.9500 . ?
C20 H20 0.9500 . ?
C21 C21 1.304(9) 10_666 ?
C21 H21 0.9500 . ?
S1 O2 1.410(7) . ?
S1 O1 1.421(5) . ?
S1 O3 1.524(12) . ?
S1 C22 1.724(10) . ?
S1 C22A 1.776(9) . ?
C22 F1 1.300(16) . ?
C22 F2 1.357(16) . ?
C22 F3 1.384(16) . ?
C22A F3A 1.405(17) . ?
C22A F2A 1.410(15) . ?
C22A F1A 1.448(17) . ?
O4 S2 1.441(4) . ?
S2 C23 1.786(8) . ?
C23 F4 1.343(5) 2_665 ?
C23 F4 1.343(5) 3_565 ?
C23 F4 1.343(5) . ?
P1 F5 1.593(3) 3_665 ?
P1 F5 1.593(3) 18_545 ?
P1 F5 1.593(3) 2_655 ?
P1 F5 1.593(3) . ?
P1 F5 1.593(3) 16_655 ?
P1 F5 1.593(3) 17 ?

loop_
_geom_torsion_atom_site_label_1
_geom_torsion_atom_site_label_2
_geom_torsion_atom_site_label_3
_geom_torsion_atom_site_label_4
_geom_torsion
_geom_torsion_site_symmetry_1
_geom_torsion_site_symmetry_2
_geom_torsion_site_symmetry_3
_geom_torsion_site_symmetry_4
_geom_torsion_publ_flag
C5 N1 C1 C2 -0.2(8) . . . . ?
Pb1 N1 C1 C2 -169.1(4) . . . . ?
C5 N1 C1 C14 -173.4(5) . . . 2_665 ?
Pb1 N1 C1 C14 17.7(6) . . . 2_665 ?
N1 C1 C2 C3 -0.7(9) . . . . ?
C14 C1 C2 C3 172.3(6) 2_665 . . . ?
C1 C2 C3 C4 1.4(11) . . . . ?
C2 C3 C4 C5 -1.3(10) . . . . ?
C1 N1 C5 C4 0.3(8) . . . . ?
Pb1 N1 C5 C4 168.6(4) . . . . ?
C1 N1 C5 C6 178.3(5) . . . . ?
Pb1 N1 C5 C6 -13.4(7) . . . . ?
C3 C4 C5 N1 0.4(9) . . . . ?
C3 C4 C5 C6 -177.5(6) . . . . ?
N1 C5 C6 N2 -1.6(8) . . . . ?
C4 C5 C6 N2 176.4(5) . . . . ?
N1 C5 C6 C7 177.7(5) . . . . ?
C4 C5 C6 C7 -4.3(9) . . . . ?
C5 C6 N2 N3 -172.5(5) . . . . ?
C7 C6 N2 N3 8.2(9) . . . . ?
C5 C6 N2 Pb1 15.3(7) . . . . ?
C7 C6 N2 Pb1 -163.9(5) . . . . ?
C6 N2 N3 C9 -148.0(5) . . . . ?
Pb1 N2 N3 C9 24.3(6) . . . . ?
C6 N2 N3 C8 54.7(7) . . . . ?
Pb1 N2 N3 C8 -133.0(4) . . . . ?
N2 N3 C9 N4 -1.3(7) . . . . ?
C8 N3 C9 N4 155.8(5) . . . . ?
N2 N3 C9 C12 176.0(5) . . . . ?
C8 N3 C9 C12 -26.8(8) . . . . ?
N3 C9 N4 C10 178.1(5) . . . . ?
C12 C9 N4 C10 0.8(8) . . . . ?
N3 C9 N4 Pb1 -21.6(6) . . . . ?
C12 C9 N4 Pb1 161.1(4) . . . . ?
C9 N4 C10 N5 -3.7(8) . . . . ?
Pb1 N4 C10 N5 -163.5(4) . . . . ?
N4 C10 N5 C11 2.9(8) . . . . ?
C10 N5 C11 N6 -174.4(5) . . . . ?
C10 N5 C11 C12 0.9(8) . . . . ?
N4 C9 C12 C11 2.4(9) . . . . ?
N3 C9 C12 C11 -174.8(5) . . . . ?
N6 C11 C12 C9 171.7(6) . . . . ?
N5 C11 C12 C9 -3.3(9) . . . . ?
N5 C11 N6 N7 -10.5(8) . . . . ?
C12 C11 N6 N7 174.2(5) . . . . ?
N5 C11 N6 C13 -164.0(6) . . . . ?
C12 C11 N6 C13 20.8(9) . . . . ?
C11 N6 N7 C14 137.9(6) . . . . ?
C13 N6 N7 C14 -67.9(8) . . . . ?
C11 N6 N7 Pb1 -14.3(7) . . . 3_565 ?
C13 N6 N7 Pb1 139.9(6) . . . 3_565 ?
N6 N7 C14 C1 169.1(5) . . . 3_565 ?
Pb1 N7 C14 C1 -36.6(6) 3_565 . . 3_565 ?
N6 N7 C14 C15 -8.8(9) . . . . ?
Pb1 N7 C14 C15 145.6(6) 3_565 . . . ?
C20 N8 C16 C17 1.1(10) . . . . ?
Pb1 N8 C16 C17 -159.1(6) . . . . ?
N8 C16 C17 C18 0.3(12) . . . . ?
C16 C17 C18 C19 -1.6(11) . . . . ?
C16 C17 C18 C21 178.9(7) . . . . ?
C17 C18 C19 C20 1.5(11) . . . . ?
C21 C18 C19 C20 -179.1(7) . . . . ?
C16 N8 C20 C19 -1.2(9) . . . . ?
Pb1 N8 C20 C19 159.7(5) . . . . ?
C18 C19 C20 N8 -0.1(10) . . . . ?
C17 C18 C21 C21 -170.3(11) . . . 10_666 ?
C19 C18 C21 C21 10.3(17) . . . 10_666 ?
O2 S1 C22 F1 74.5(14) . . . . ?
O1 S1 C22 F1 -154.2(10) . . . . ?
O3 S1 C22 F1 -48.5(13) . . . . ?
O2 S1 C22 F2 -166.8(11) . . . . ?
O1 S1 C22 F2 -35.6(15) . . . . ?
O3 S1 C22 F2 70.2(12) . . . . ?
O2 S1 C22 F3 -51.6(17) . . . . ?
O1 S1 C22 F3 79.6(17) . . . . ?
O3 S1 C22 F3 -174.6(15) . . . . ?
O2 S1 C22A F3A 55.6(16) . . . . ?
O1 S1 C22A F3A 164.4(15) . . . . ?
O3 S1 C22A F3A -86.8(18) . . . . ?
O2 S1 C22A F2A -73(2) . . . . ?
O1 S1 C22A F2A 35.6(19) . . . . ?
O3 S1 C22A F2A 144.4(16) . . . . ?
O2 S1 C22A F1A 167.7(13) . . . . ?
O1 S1 C22A F1A -83.6(13) . . . . ?
O3 S1 C22A F1A 25.2(19) . . . . ?
O4 S2 C23 F4 54.0(3) 2_665 . . 2_665 ?
O4 S2 C23 F4 -66.0(3) 3_565 . . 2_665 ?
O4 S2 C23 F4 174.0(3) . . . 2_665 ?
O4 S2 C23 F4 174.0(3) 2_665 . . 3_565 ?
O4 S2 C23 F4 54.0(3) 3_565 . . 3_565 ?
O4 S2 C23 F4 -66.0(3) . . . 3_565 ?
O4 S2 C23 F4 -66.0(3) 2_665 . . . ?
O4 S2 C23 F4 174.0(3) 3_565 . . . ?
O4 S2 C23 F4 54.0(3) . . . . ?
